data_9013566
loop_
_publ_author_name
'Kyono, A.'

_publ_section_title
;Molecular conformation and anion configuration variations for As4S4 and
 As4Se4 in an anion-substituted solid solution Locality: synthetic Note:
 S1Se0-2
;
_journal_name_full 'American Mineralogist'
_journal_page_first 451
_journal_page_last 460
_journal_paper_doi 10.2138/am.2009.3075
_journal_volume 94
_journal_year 2009
_chemical_compound_source Synthetic
_chemical_formula_sum 'As S'
_chemical_name_mineral Realgar
_space_group_IT_number 14
_symmetry_space_group_name_Hall '-P 2yn'
_symmetry_space_group_name_H-M 'P 1 21/n 1'
_cell_angle_alpha 90
_cell_angle_beta 106.499
_cell_angle_gamma 90
_cell_formula_units_Z 16
_cell_length_a 9.3334
_cell_length_b 13.5780
_cell_length_c 6.6006
_cell_volume 802.044
_database_code_amcsd 0004856
_exptl_crystal_density_diffrn 3.544
_cod_database_code 9013566

loop_
_space_group_symop_operation_xyz
x,y,z
1/2+x,1/2-y,1/2+z
1/2-x,1/2+y,1/2-z
-x,-y,-z

loop_
_atom_site_aniso_label
_atom_site_aniso_U_11
_atom_site_aniso_U_22
_atom_site_aniso_U_33
_atom_site_aniso_U_12
_atom_site_aniso_U_13
_atom_site_aniso_U_23
As1 0.02444 0.02287 0.02291 -0.00408 0.00547 -0.00333
As2 0.01995 0.02396 0.02782 -0.00092 0.00992 0.00157
As3 0.02156 0.02803 0.01906 -0.00120 0.00464 -0.00353
As4 0.02051 0.02792 0.02513 0.00576 0.00418 0.00232
SX1 0.02760 0.02480 0.02730 0.00320 0.01230 -0.00330
SX2 0.02560 0.02750 0.02310 -0.00260 0.00800 0.00430
SX3 0.03200 0.02390 0.02860 0.00320 0.01150 0.00790
SX4 0.02720 0.03140 0.02990 0.00620 0.01250 -0.00560

loop_
_atom_site_label
_atom_site_fract_x
_atom_site_fract_y
_atom_site_fract_z
_atom_site_U_iso_or_equiv
_atom_site_type_symbol
_atom_site_attached_hydrogens
As1 0.12100 -0.02072 0.76335 0.02366 As 0
As2 0.42374 0.13896 0.85628 0.02327 As 0
As3 0.32096 0.12643 0.17791 0.02311 As 0
As4 0.03926 0.16103 0.71451 0.02499 As 0
SX1 0.34415 -0.00626 0.70090 0.02560 S 0
SX2 0.21431 -0.02341 0.11564 0.02522 S 0
SX3 0.23868 0.22617 0.63965 0.02757 S 0
SX4 0.10680 0.20995 0.05213 0.02857 S 0

loop_
_cod_changelog_entry_id
_cod_changelog_entry_author
_cod_changelog_entry_date
_cod_changelog_entry_text
1
;cod-tools version 3.8.0
Id: cif_guess_AMCSD_atom_types 9581 2023-05-17 12:35:41Z saulius
;
2023-05-23T09:24:47+03:00
;Derived atom types and hydrogen counts
from atom names that follow the AMCSD naming convention
(Wat == water, O-H == hydroxyl).
;

loop_
_cod_related_entry_id
_cod_related_entry_database
_cod_related_entry_code
1 AMCSD 0004856
